data_7047518
loop_
_publ_author_name
'Chao, Meng-Yao'
'Chen, Jing'
'Young, David J.'
'Zhang, Wen-Hua'
'Lang, Jian-Ping'

_publ_section_title
;
 Smoothing the single-crystal to single-crystal conversions of a
 two-dimensional metal-organic framework via the hetero-metal doping of
 the linear trimetallic secondary building unit.
;
_journal_issue 38
_journal_name_full 'Dalton transactions (Cambridge, England : 2003)'
_journal_page_first 13722
_journal_page_last 13729
_journal_paper_doi 10.1039/c8dt02813c
_journal_volume 47
_journal_year 2018
_chemical_formula_moiety 'C37 H23 Cd1.13 Co0.38 N2 O6 S2 [+ solvent]'
_chemical_formula_sum 'C37 H23 Cd1.12 Co0.38 N2 O6 S2'
_chemical_formula_weight 804.24
_space_group_crystal_system triclinic
_space_group_IT_number 2
_space_group_name_Hall '-P 1'
_space_group_name_H-M_alt 'P -1'
_symmetry_space_group_name_Hall '-P 1'
_symmetry_space_group_name_H-M 'P -1'
_atom_sites_solution_hydrogens geom
_audit_creation_method SHELXL-2016/6
_audit_update_record
;
2018-07-09 deposited with the CCDC.
2018-09-10 downloaded from the CCDC.
;
_cell_angle_alpha 116.369(5)
_cell_angle_beta 105.982(5)
_cell_angle_gamma 98.879(5)
_cell_formula_units_Z 2
_cell_length_a 13.029(3)
_cell_length_b 16.264(3)
_cell_length_c 16.856(4)
_cell_measurement_reflns_used 9867
_cell_measurement_temperature 248(2)
_cell_measurement_theta_max 28.46
_cell_measurement_theta_min 2.32
_cell_volume 2913.5(11)
_computing_cell_refinement 'Bruker D8 Quest'
_computing_data_collection 'Bruker D8 Quest'
_computing_data_reduction 'Bruker D8 Quest'
_computing_molecular_graphics 'SHELXL-2013 (Sheldrick, 2013)'
_computing_publication_material 'publCIF (Westrip, 2010)'
_computing_structure_refinement 'SHELXL-2016/6 (Sheldrick, 2016)'
_computing_structure_solution 'SHELXT 2014/5 (Sheldrick, 2014)'
_diffrn_ambient_temperature 248(2)
_diffrn_measured_fraction_theta_full 0.998
_diffrn_measured_fraction_theta_max 0.998
_diffrn_measurement_device_type 'Bruker D8 Quest'
_diffrn_measurement_method 'phi and omega scans'
_diffrn_radiation_type MoK\a
_diffrn_radiation_wavelength 0.71073
_diffrn_reflns_av_R_equivalents 0.0956
_diffrn_reflns_av_unetI/netI 0.0763
_diffrn_reflns_Laue_measured_fraction_full 0.998
_diffrn_reflns_Laue_measured_fraction_max 0.998
_diffrn_reflns_limit_h_max 15
_diffrn_reflns_limit_h_min -15
_diffrn_reflns_limit_k_max 19
_diffrn_reflns_limit_k_min -19
_diffrn_reflns_limit_l_max 20
_diffrn_reflns_limit_l_min -20
_diffrn_reflns_number 82345
_diffrn_reflns_point_group_measured_fraction_full 0.998
_diffrn_reflns_point_group_measured_fraction_max 0.998
_diffrn_reflns_theta_full 25.242
_diffrn_reflns_theta_max 25.682
_diffrn_reflns_theta_min 2.319
_diffrn_standards_decay_% 0
_diffrn_standards_interval_count 0
_diffrn_standards_interval_time 0
_diffrn_standards_number 0
_exptl_absorpt_coefficient_mu 0.623
_exptl_absorpt_correction_T_max 0.896
_exptl_absorpt_correction_T_min 0.858
_exptl_absorpt_correction_type multi-scan
_exptl_absorpt_process_details
;
 Sheldrick, G.M. SADABS (Program for Scaling and Correction of Area Detector
 Data), version 2008/1; University of G\"ottingen: G\"ottingen, Germany, 2008.
;
_exptl_crystal_colour purple
_exptl_crystal_density_diffrn 0.917
_exptl_crystal_description BLOCK
_exptl_crystal_F_000 806
_exptl_crystal_size_max 0.250
_exptl_crystal_size_mid 0.250
_exptl_crystal_size_min 0.180
_refine_diff_density_max 2.645
_refine_diff_density_min -1.428
_refine_diff_density_rms 0.142
_refine_ls_extinction_method none
_refine_ls_goodness_of_fit_ref 1.061
_refine_ls_hydrogen_treatment constr
_refine_ls_matrix_type full
_refine_ls_number_parameters 439
_refine_ls_number_reflns 11044
_refine_ls_number_restraints 0
_refine_ls_restrained_S_all 1.061
_refine_ls_R_factor_all 0.1497
_refine_ls_R_factor_gt 0.0983
_refine_ls_shift/su_max 0.000
_refine_ls_shift/su_mean 0.000
_refine_ls_structure_factor_coef Fsqd
_refine_ls_weighting_details 'w=1/[\s^2^(Fo^2^)+(0.0800P)^2^+30.2676P] where P=(Fo^2^+2Fc^2^)/3'
_refine_ls_weighting_scheme calc
_refine_ls_wR_factor_gt 0.2181
_refine_ls_wR_factor_ref 0.2578
_reflns_Friedel_coverage 0.000
_reflns_number_gt 6816
_reflns_number_total 11044
_reflns_threshold_expression 'I > 2\s(I)'
_cod_data_source_file c8dt02813c2.cif
_cod_data_source_block 3
_cod_depositor_comments 'Adding full bibliography for 7047515--7047518.cif.'
_cod_original_cell_volume 2913.4(10)
_cod_database_code 7047518
_publcif_datablock.id {4a805750-8b7d-4908-a29b-8136dc5ed1fe}

_shelx_shelxl_version_number 2016/6
_shelx_space_group_comment
;
The symmetry employed for this shelxl refinement is uniquely defined
by the following loop, which should always be used as a source of
symmetry information in preference to the above space-group names.
They are only intended as comments.
;
_shelx_estimated_absorpt_t_min 0.860
_shelx_estimated_absorpt_t_max 0.896

loop_
_space_group_symop_operation_xyz
'x, y, z'
'-x, -y, -z'

loop_
_atom_site_label
_atom_site_type_symbol
_atom_site_fract_x
_atom_site_fract_y
_atom_site_fract_z
_atom_site_U_iso_or_equiv
_atom_site_adp_type
_atom_site_occupancy
_atom_site_site_symmetry_order
_atom_site_calc_flag
_atom_site_refinement_flags_posn
_atom_site_refinement_flags_adp
_atom_site_refinement_flags_occupancy
_atom_site_disorder_assembly
_atom_site_disorder_group
Cd1 Cd 0.21418(7) -0.09184(5) 0.28510(5) 0.0389(2) Uani 0.75 1 d . . P A 1
Co1 Co 0.21418(7) -0.09184(5) 0.28510(5) 0.0389(2) Uani 0.25 1 d . . P A 2
Cd2 Cd 0.500000 0.000000 0.500000 0.0356(3) Uani 0.75 2 d S . P B 1
Co2 Co 0.500000 0.000000 0.500000 0.0356(3) Uani 0.25 2 d S . P B 2
S1 S 0.6419(3) -0.0084(3) 0.1390(2) 0.0719(9) Uani 1 1 d . . . . .
S2 S 0.6694(3) -0.1350(3) 0.0677(2) 0.0826(11) Uani 1 1 d . . . . .
O1 O 0.2618(6) 0.0639(4) 0.3758(5) 0.0543(18) Uani 1 1 d . . . . .
O2 O 0.4115(5) 0.1026(4) 0.5025(4) 0.0437(15) Uani 1 1 d . . . . .
O3 O 0.2863(7) 0.9042(5) 1.1804(5) 0.065(2) Uani 1 1 d . . . . .
O4 O 0.1894(7) 0.7633(5) 1.1437(5) 0.0597(19) Uani 1 1 d . . . . .
O5 O 0.1611(6) 0.8498(5) 0.3736(5) 0.0563(18) Uani 1 1 d . . . . .
O6 O 0.3385(5) 0.8775(4) 0.3938(4) 0.0410(14) Uani 1 1 d . . . . .
N1 N 0.5381(6) -0.0128(4) 0.3731(5) 0.0378(17) Uani 1 1 d . . . . .
N2 N 1.0344(8) -0.1016(6) 0.2140(6) 0.055(2) Uani 1 1 d . . . . .
C1 C 0.3360(8) 0.1220(6) 0.4573(6) 0.0339(19) Uani 1 1 d . . . . .
C2 C 0.3350(8) 0.2237(6) 0.5045(6) 0.0342(19) Uani 1 1 d . . . . .
C3 C 0.2675(9) 0.2545(7) 0.4525(6) 0.050(2) Uani 1 1 d . . . . .
H3 H 0.221159 0.210570 0.387461 0.060 Uiso 1 1 calc R U . . .
C4 C 0.2672(10) 0.3483(7) 0.4944(7) 0.059(3) Uani 1 1 d . . . . .
H4 H 0.222851 0.368317 0.456646 0.070 Uiso 1 1 calc R U . . .
C5 C 0.3305(9) 0.4144(6) 0.5910(6) 0.045(2) Uani 1 1 d . . . . .
C6 C 0.3977(9) 0.3832(6) 0.6421(7) 0.046(2) Uani 1 1 d . . . . .
H6 H 0.442879 0.426354 0.707583 0.055 Uiso 1 1 calc R U . . .
C7 C 0.3998(8) 0.2895(6) 0.5987(7) 0.044(2) Uani 1 1 d . . . . .
H7 H 0.447459 0.270348 0.635290 0.052 Uiso 1 1 calc R U . . .
C8 C 0.2471(9) 0.8137(7) 1.1236(7) 0.051(3) Uani 1 1 d . . . . .
C9 C 0.2693(8) 0.7715(7) 1.0360(6) 0.046(2) Uani 1 1 d . . . . .
C10 C 0.2195(11) 0.6725(8) 0.9689(8) 0.064(3) Uani 1 1 d . . . . .
H10 H 0.174620 0.632201 0.981184 0.077 Uiso 1 1 calc R U . . .
C11 C 0.2368(10) 0.6343(7) 0.8839(7) 0.058(3) Uani 1 1 d . . . . .
H11 H 0.203936 0.567534 0.838814 0.070 Uiso 1 1 calc R U . . .
C12 C 0.3003(9) 0.6916(7) 0.8650(7) 0.047(2) Uani 1 1 d . . . . .
C13 C 0.3485(10) 0.7873(7) 0.9296(7) 0.058(3) Uani 1 1 d . . . . .
H13 H 0.392694 0.827174 0.916436 0.070 Uiso 1 1 calc R U . . .
C14 C 0.3329(9) 0.8266(7) 1.0146(7) 0.058(3) Uani 1 1 d . . . . .
H14 H 0.367109 0.893433 1.059077 0.070 Uiso 1 1 calc R U . . .
C15 C 0.2559(9) 0.8451(6) 0.4088(6) 0.039(2) Uani 1 1 d . . . . .
C16 C 0.2723(8) 0.7988(6) 0.4674(6) 0.036(2) Uani 1 1 d . . . . .
C17 C 0.2084(9) 0.8023(7) 0.5218(7) 0.047(2) Uani 1 1 d . . . . .
H17 H 0.155850 0.835944 0.522479 0.056 Uiso 1 1 calc R U . . .
C18 C 0.2205(9) 0.7573(6) 0.5746(7) 0.046(2) Uani 1 1 d . . . . .
H18 H 0.176690 0.760902 0.611269 0.055 Uiso 1 1 calc R U . . .
C19 C 0.2966(10) 0.7071(6) 0.5741(6) 0.049(3) Uani 1 1 d . . . . .
C20 C 0.3603(9) 0.7032(6) 0.5188(6) 0.045(2) Uani 1 1 d . . . . .
H20 H 0.411775 0.668425 0.516897 0.055 Uiso 1 1 calc R U . . .
C21 C 0.3491(8) 0.7490(6) 0.4674(6) 0.040(2) Uani 1 1 d . . . . .
H21 H 0.394013 0.746679 0.431750 0.048 Uiso 1 1 calc R U . . .
C22 C 0.3247(9) 0.5137(6) 0.6371(7) 0.045(2) Uani 1 1 d . . . . .
C23 C 0.3213(9) 0.5573(6) 0.7270(6) 0.046(2) Uani 1 1 d . . . . .
H23 H 0.325779 0.523950 0.760604 0.055 Uiso 1 1 calc R U . . .
C24 C 0.3115(9) 0.6473(6) 0.7685(6) 0.045(2) Uani 1 1 d . . . . .
C25 C 0.3042(8) 0.6971(6) 0.7186(6) 0.044(2) Uani 1 1 d . . . . .
H25 H 0.297398 0.759435 0.746955 0.052 Uiso 1 1 calc R U . . .
C26 C 0.3070(9) 0.6555(6) 0.6280(7) 0.046(2) Uani 1 1 d . . . . .
C27 C 0.3198(9) 0.5650(6) 0.5905(6) 0.045(2) Uani 1 1 d . . . . .
H27 H 0.325319 0.537045 0.530276 0.054 Uiso 1 1 calc R U . . .
C28 C 0.5863(11) -0.0731(7) 0.3322(7) 0.061(3) Uani 1 1 d . . . . .
H28 H 0.597656 -0.118135 0.351566 0.074 Uiso 1 1 calc R U . . .
C29 C 0.6232(11) -0.0756(8) 0.2598(8) 0.067(3) Uani 1 1 d . . . . .
H29 H 0.663455 -0.117246 0.235680 0.080 Uiso 1 1 calc R U . . .
C30 C 0.5989(8) -0.0168(7) 0.2269(7) 0.050(2) Uani 1 1 d . . . . .
C31 C 0.5433(8) 0.0442(7) 0.2658(6) 0.045(2) Uani 1 1 d . . . . .
H31 H 0.526485 0.086892 0.244502 0.055 Uiso 1 1 calc R U . . .
C32 C 0.5123(8) 0.0429(7) 0.3361(7) 0.046(2) Uani 1 1 d . . . . .
H32 H 0.470479 0.083079 0.360076 0.055 Uiso 1 1 calc R U . . .
C33 C 0.8125(10) -0.1165(9) 0.1285(8) 0.061(3) Uani 1 1 d . . . . .
C34 C 0.8808(10) -0.0383(10) 0.2095(10) 0.073(3) Uani 1 1 d . . . . .
H34 H 0.855566 0.014690 0.237287 0.088 Uiso 1 1 calc R U . . .
C35 C 0.9898(11) -0.0330(9) 0.2546(8) 0.081(4) Uani 1 1 d . . . . .
H35 H 1.034293 0.020855 0.316075 0.098 Uiso 1 1 calc R U . . .
C36 C 0.9607(12) -0.1808(8) 0.1281(14) 0.119(7) Uani 1 1 d . . . . .
H36 H 0.987628 -0.229999 0.093910 0.142 Uiso 1 1 calc R U . . .
C37 C 0.8516(11) -0.1904(10) 0.0912(8) 0.080(4) Uani 1 1 d . . . . .
H37 H 0.801368 -0.250152 0.037934 0.096 Uiso 1 1 calc R U . . .

loop_
_atom_site_aniso_label
_atom_site_aniso_U_11
_atom_site_aniso_U_22
_atom_site_aniso_U_33
_atom_site_aniso_U_23
_atom_site_aniso_U_13
_atom_site_aniso_U_12
Cd1 0.0587(5) 0.0339(4) 0.0323(4) 0.0179(3) 0.0238(4) 0.0206(4)
Co1 0.0587(5) 0.0339(4) 0.0323(4) 0.0179(3) 0.0238(4) 0.0206(4)
Cd2 0.0500(7) 0.0291(5) 0.0398(6) 0.0210(5) 0.0236(5) 0.0214(5)
Co2 0.0500(7) 0.0291(5) 0.0398(6) 0.0210(5) 0.0236(5) 0.0214(5)
S1 0.080(2) 0.115(3) 0.0662(18) 0.0636(19) 0.0500(17) 0.051(2)
S2 0.072(2) 0.122(3) 0.0471(16) 0.0294(18) 0.0322(16) 0.040(2)
O1 0.086(5) 0.040(4) 0.042(4) 0.017(3) 0.027(4) 0.041(4)
O2 0.062(4) 0.042(3) 0.041(3) 0.025(3) 0.024(3) 0.028(3)
O3 0.082(5) 0.055(4) 0.039(4) 0.009(3) 0.035(4) 0.005(4)
O4 0.087(6) 0.059(4) 0.057(4) 0.035(4) 0.046(4) 0.032(4)
O5 0.044(4) 0.088(5) 0.069(5) 0.061(4) 0.027(4) 0.025(4)
O6 0.054(4) 0.036(3) 0.048(4) 0.026(3) 0.032(3) 0.015(3)
N1 0.064(5) 0.021(3) 0.045(4) 0.020(3) 0.033(4) 0.022(3)
N2 0.065(6) 0.050(5) 0.045(5) 0.020(4) 0.022(4) 0.020(5)
C1 0.047(5) 0.040(5) 0.031(5) 0.024(4) 0.026(4) 0.019(4)
C2 0.055(6) 0.027(4) 0.030(4) 0.016(4) 0.025(4) 0.016(4)
C3 0.075(7) 0.043(5) 0.025(4) 0.015(4) 0.013(5) 0.024(5)
C4 0.103(9) 0.045(6) 0.048(6) 0.033(5) 0.031(6) 0.045(6)
C5 0.084(7) 0.031(5) 0.041(5) 0.025(4) 0.034(5) 0.026(5)
C6 0.071(7) 0.031(5) 0.037(5) 0.014(4) 0.025(5) 0.024(5)
C7 0.056(6) 0.042(5) 0.044(5) 0.027(5) 0.022(5) 0.023(5)
C8 0.074(7) 0.040(6) 0.038(5) 0.013(5) 0.029(5) 0.024(5)
C9 0.054(6) 0.042(5) 0.035(5) 0.014(4) 0.019(5) 0.014(5)
C10 0.098(9) 0.054(6) 0.067(7) 0.037(6) 0.053(7) 0.033(6)
C11 0.110(9) 0.031(5) 0.046(6) 0.018(4) 0.052(6) 0.025(5)
C12 0.082(7) 0.043(5) 0.043(5) 0.027(5) 0.043(5) 0.037(5)
C13 0.094(9) 0.044(6) 0.050(6) 0.021(5) 0.051(6) 0.021(6)
C14 0.066(7) 0.041(6) 0.047(6) 0.012(5) 0.020(5) 0.003(5)
C15 0.061(7) 0.028(4) 0.033(5) 0.016(4) 0.022(5) 0.013(4)
C16 0.051(6) 0.027(4) 0.034(5) 0.017(4) 0.020(4) 0.011(4)
C17 0.063(7) 0.047(5) 0.060(6) 0.039(5) 0.037(5) 0.030(5)
C18 0.067(7) 0.042(5) 0.051(6) 0.033(5) 0.036(5) 0.019(5)
C19 0.099(8) 0.027(4) 0.037(5) 0.021(4) 0.035(5) 0.027(5)
C20 0.073(7) 0.033(5) 0.047(5) 0.024(4) 0.033(5) 0.027(5)
C21 0.054(6) 0.034(5) 0.044(5) 0.022(4) 0.030(5) 0.015(4)
C22 0.074(7) 0.035(5) 0.045(5) 0.028(4) 0.032(5) 0.025(5)
C23 0.085(7) 0.036(5) 0.044(5) 0.033(4) 0.036(5) 0.029(5)
C24 0.076(7) 0.029(4) 0.040(5) 0.018(4) 0.037(5) 0.019(5)
C25 0.075(7) 0.031(4) 0.046(5) 0.024(4) 0.039(5) 0.029(5)
C26 0.068(7) 0.039(5) 0.053(6) 0.035(5) 0.033(5) 0.024(5)
C27 0.078(7) 0.027(4) 0.039(5) 0.015(4) 0.035(5) 0.018(5)
C28 0.111(10) 0.046(6) 0.046(6) 0.025(5) 0.044(6) 0.046(6)
C29 0.100(9) 0.072(7) 0.064(7) 0.038(6) 0.059(7) 0.058(7)
C30 0.053(6) 0.058(6) 0.047(6) 0.031(5) 0.028(5) 0.013(5)
C31 0.053(6) 0.056(6) 0.038(5) 0.028(5) 0.024(5) 0.020(5)
C32 0.048(6) 0.043(5) 0.047(5) 0.022(5) 0.020(5) 0.015(5)
C33 0.075(8) 0.074(8) 0.045(6) 0.026(6) 0.044(6) 0.028(7)
C34 0.058(8) 0.086(9) 0.091(9) 0.045(8) 0.034(7) 0.049(7)
C35 0.083(9) 0.064(8) 0.045(6) 0.008(6) -0.015(6) 0.028(7)
C36 0.083(10) 0.025(6) 0.222(19) 0.017(9) 0.111(12) 0.004(6)
C37 0.073(9) 0.088(9) 0.039(6) 0.008(6) 0.018(6) 0.016(7)

loop_
_atom_type_symbol
_atom_type_description
_atom_type_scat_dispersion_real
_atom_type_scat_dispersion_imag
_atom_type_scat_source
C C 0.0033 0.0016 'International Tables Vol C Tables 4.2.6.8 and 6.1.1.4'
H H 0.0000 0.0000 'International Tables Vol C Tables 4.2.6.8 and 6.1.1.4'
N N 0.0061 0.0033 'International Tables Vol C Tables 4.2.6.8 and 6.1.1.4'
O O 0.0106 0.0060 'International Tables Vol C Tables 4.2.6.8 and 6.1.1.4'
S S 0.1246 0.1234 'International Tables Vol C Tables 4.2.6.8 and 6.1.1.4'
Co Co 0.3494 0.9721 'International Tables Vol C Tables 4.2.6.8 and 6.1.1.4'
Cd Cd -0.8075 1.2024 'International Tables Vol C Tables 4.2.6.8 and 6.1.1.4'

loop_
_geom_angle_atom_site_label_1
_geom_angle_atom_site_label_2
_geom_angle_atom_site_label_3
_geom_angle
_geom_angle_site_symmetry_1
_geom_angle_site_symmetry_3
O1 Cd1 O3 98.5(3) . 1_544
O1 Cd1 N2 91.3(3) . 1_455
O3 Cd1 N2 102.4(3) 1_544 1_455
O1 Cd1 O5 103.8(3) . 1_545
O3 Cd1 O5 153.9(3) 1_544 1_545
N2 Cd1 O5 90.5(3) 1_455 1_545
O1 Cd1 O6 98.5(2) . 1_545
O3 Cd1 O6 108.0(3) 1_544 1_545
N2 Cd1 O6 146.2(3) 1_455 1_545
O5 Cd1 O6 55.8(2) 1_545 1_545
O1 Cd1 O4 153.9(2) . 1_544
O3 Cd1 O4 55.9(2) 1_544 1_544
N2 Cd1 O4 89.4(3) 1_455 1_544
O5 Cd1 O4 102.3(3) 1_545 1_544
O6 Cd1 O4 95.4(2) 1_545 1_544
O1 Cd1 C8 126.4(3) . 1_544
O3 Cd1 C8 28.1(3) 1_544 1_544
N2 Cd1 C8 96.4(3) 1_455 1_544
O5 Cd1 C8 128.9(3) 1_545 1_544
O6 Cd1 C8 103.4(3) 1_545 1_544
O4 Cd1 C8 27.8(3) 1_544 1_544
O1 Cd1 C15 104.2(2) . 1_545
O3 Cd1 C15 132.5(3) 1_544 1_545
N2 Cd1 C15 118.0(3) 1_455 1_545
O5 Cd1 C15 27.7(2) 1_545 1_545
O6 Cd1 C15 28.2(2) 1_545 1_545
O4 Cd1 C15 98.5(2) 1_544 1_545
C8 Cd1 C15 117.9(3) 1_544 1_545
O1 Co1 O3 98.5(3) . 1_544
O1 Co1 N2 91.3(3) . 1_455
O3 Co1 N2 102.4(3) 1_544 1_455
O1 Co1 O5 103.8(3) . 1_545
O3 Co1 O5 153.9(3) 1_544 1_545
N2 Co1 O5 90.5(3) 1_455 1_545
O1 Co1 O6 98.5(2) . 1_545
O3 Co1 O6 108.0(3) 1_544 1_545
N2 Co1 O6 146.2(3) 1_455 1_545
O5 Co1 O6 55.8(2) 1_545 1_545
O1 Co1 O4 153.9(2) . 1_544
O3 Co1 O4 55.9(2) 1_544 1_544
N2 Co1 O4 89.4(3) 1_455 1_544
O5 Co1 O4 102.3(3) 1_545 1_544
O6 Co1 O4 95.4(2) 1_545 1_544
O2 Cd2 O2 180.0(4) . 2_656
O2 Cd2 O6 90.4(2) . 2_666
O2 Cd2 O6 89.6(2) 2_656 2_666
O2 Cd2 O6 89.6(2) . 1_545
O2 Cd2 O6 90.4(2) 2_656 1_545
O6 Cd2 O6 180.0 2_666 1_545
O2 Cd2 N1 93.2(2) . .
O2 Cd2 N1 86.8(2) 2_656 .
O6 Cd2 N1 92.6(2) 2_666 .
O6 Cd2 N1 87.4(2) 1_545 .
O2 Cd2 N1 86.8(2) . 2_656
O2 Cd2 N1 93.2(2) 2_656 2_656
O6 Cd2 N1 87.4(2) 2_666 2_656
O6 Cd2 N1 92.6(2) 1_545 2_656
N1 Cd2 N1 180.0 . 2_656
O2 Co2 O2 180.0(4) . 2_656
O2 Co2 O6 90.4(2) . 2_666
O2 Co2 O6 89.6(2) 2_656 2_666
O2 Co2 O6 89.6(2) . 1_545
O2 Co2 O6 90.4(2) 2_656 1_545
O6 Co2 O6 180.0 2_666 1_545
O2 Co2 N1 93.2(2) . .
O2 Co2 N1 86.8(2) 2_656 .
O6 Co2 N1 92.6(2) 2_666 .
O6 Co2 N1 87.4(2) 1_545 .
O2 Co2 N1 86.8(2) . 2_656
O2 Co2 N1 93.2(2) 2_656 2_656
O6 Co2 N1 87.4(2) 2_666 2_656
O6 Co2 N1 92.6(2) 1_545 2_656
N1 Co2 N1 180.0 . 2_656
C30 S1 S2 104.9(4) . .
C33 S2 S1 106.4(4) . .
C1 O1 Cd1 131.9(6) . .
C1 O1 Co1 131.9(6) . .
C1 O2 Cd2 147.5(6) . .
C1 O2 Co2 147.5(6) . .
C8 O3 Cd1 96.8(6) . 1_566
C8 O4 Cd1 88.6(6) . 1_566
C15 O5 Cd1 93.6(5) . 1_565
C15 O6 Cd2 128.8(5) . 1_565
C15 O6 Cd1 89.0(5) . 1_565
Cd2 O6 Cd1 115.1(2) 1_565 1_565
C28 N1 C32 116.1(8) . .
C28 N1 Co2 122.3(6) . .
C32 N1 Co2 121.6(6) . .
C28 N1 Cd2 122.3(6) . .
C32 N1 Cd2 121.6(6) . .
C35 N2 C36 114.6(10) . .
C35 N2 Cd1 122.9(7) . 1_655
C36 N2 Cd1 122.4(8) . 1_655
O2 C1 O1 125.6(8) . .
O2 C1 C2 117.0(8) . .
O1 C1 C2 117.4(8) . .
C7 C2 C3 117.5(8) . .
C7 C2 C1 122.5(8) . .
C3 C2 C1 120.0(8) . .
C4 C3 C2 120.8(9) . .
C4 C3 H3 119.6 . .
C2 C3 H3 119.6 . .
C3 C4 C5 121.6(9) . .
C3 C4 H4 119.2 . .
C5 C4 H4 119.2 . .
C6 C5 C4 117.1(8) . .
C6 C5 C22 121.4(8) . .
C4 C5 C22 121.4(8) . .
C5 C6 C7 120.7(9) . .
C5 C6 H6 119.6 . .
C7 C6 H6 119.6 . .
C2 C7 C6 122.2(9) . .
C2 C7 H7 118.9 . .
C6 C7 H7 118.9 . .
O4 C8 O3 118.7(8) . .
O4 C8 C9 122.1(9) . .
O3 C8 C9 119.2(9) . .
O4 C8 Cd1 63.6(5) . 1_566
O3 C8 Cd1 55.1(5) . 1_566
C9 C8 Cd1 174.1(7) . 1_566
C14 C9 C10 118.0(9) . .
C14 C9 C8 121.9(9) . .
C10 C9 C8 119.9(9) . .
C11 C10 C9 119.3(10) . .
C11 C10 H10 120.3 . .
C9 C10 H10 120.3 . .
C12 C11 C10 120.9(9) . .
C12 C11 H11 119.5 . .
C10 C11 H11 119.5 . .
C13 C12 C11 120.0(8) . .
C13 C12 C24 121.0(8) . .
C11 C12 C24 119.0(8) . .
C12 C13 C14 120.0(9) . .
C12 C13 H13 120.0 . .
C14 C13 H13 120.0 . .
C9 C14 C13 121.7(9) . .
C9 C14 H14 119.1 . .
C13 C14 H14 119.1 . .
O5 C15 O6 121.3(8) . .
O5 C15 C16 119.8(8) . .
O6 C15 C16 118.9(9) . .
O5 C15 Cd1 58.7(4) . 1_565
O6 C15 Cd1 62.9(4) . 1_565
C16 C15 Cd1 173.4(6) . 1_565
C21 C16 C17 118.5(8) . .
C21 C16 C15 120.9(8) . .
C17 C16 C15 120.5(8) . .
C18 C17 C16 121.2(9) . .
C18 C17 H17 119.4 . .
C16 C17 H17 119.4 . .
C17 C18 C19 120.3(8) . .
C17 C18 H18 119.9 . .
C19 C18 H18 119.9 . .
C18 C19 C20 118.4(8) . .
C18 C19 C26 120.5(8) . .
C20 C19 C26 121.1(8) . .
C21 C20 C19 121.2(8) . .
C21 C20 H20 119.4 . .
C19 C20 H20 119.4 . .
C20 C21 C16 120.4(8) . .
C20 C21 H21 119.8 . .
C16 C21 H21 119.8 . .
C27 C22 C23 117.7(8) . .
C27 C22 C5 120.9(8) . .
C23 C22 C5 121.4(7) . .
C24 C23 C22 121.8(7) . .
C24 C23 H23 119.1 . .
C22 C23 H23 119.1 . .
C23 C24 C25 119.4(8) . .
C23 C24 C12 120.9(7) . .
C25 C24 C12 119.6(7) . .
C26 C25 C24 120.5(7) . .
C26 C25 H25 119.8 . .
C24 C25 H25 119.8 . .
C27 C26 C25 117.6(8) . .
C27 C26 C19 121.8(8) . .
C25 C26 C19 120.6(8) . .
C22 C27 C26 123.0(8) . .
C22 C27 H27 118.5 . .
C26 C27 H27 118.5 . .
N1 C28 C29 123.9(9) . .
N1 C28 H28 118.1 . .
C29 C28 H28 118.1 . .
C30 C29 C28 118.0(9) . .
C30 C29 H29 121.0 . .
C28 C29 H29 121.0 . .
C29 C30 C31 119.0(9) . .
C29 C30 S1 123.8(8) . .
C31 C30 S1 117.1(7) . .
C30 C31 C32 119.2(9) . .
C30 C31 H31 120.4 . .
C32 C31 H31 120.4 . .
N1 C32 C31 123.5(9) . .
N1 C32 H32 118.2 . .
C31 C32 H32 118.2 . .
C34 C33 C37 118.0(12) . .
C34 C33 S2 124.8(9) . .
C37 C33 S2 117.1(10) . .
C33 C34 C35 120.5(11) . .
C33 C34 H34 119.8 . .
C35 C34 H34 119.8 . .
N2 C35 C34 122.5(11) . .
N2 C35 H35 118.7 . .
C34 C35 H35 118.7 . .
C37 C36 N2 122.1(11) . .
C37 C36 H36 119.0 . .
N2 C36 H36 119.0 . .
C33 C37 C36 121.3(12) . .
C33 C37 H37 119.3 . .
C36 C37 H37 119.3 . .

loop_
_geom_bond_atom_site_label_1
_geom_bond_atom_site_label_2
_geom_bond_distance
_geom_bond_site_symmetry_2
Cd1 O1 2.165(6) .
Cd1 O3 2.198(6) 1_544
Cd1 N2 2.263(9) 1_455
Cd1 O5 2.287(6) 1_545
Cd1 O6 2.378(6) 1_545
Cd1 O4 2.385(7) 1_544
Cd1 C8 2.662(9) 1_544
Cd1 C15 2.672(8) 1_545
Co1 O1 2.165(6) .
Co1 O3 2.198(6) 1_544
Co1 N2 2.263(9) 1_455
Co1 O5 2.287(6) 1_545
Co1 O6 2.378(6) 1_545
Co1 O4 2.385(7) 1_544
Cd2 O2 2.163(6) .
Cd2 O2 2.163(6) 2_656
Cd2 O6 2.250(6) 2_666
Cd2 O6 2.250(6) 1_545
Cd2 N1 2.255(7) .
Cd2 N1 2.255(7) 2_656
Co2 O2 2.163(6) .
Co2 O2 2.163(6) 2_656
Co2 O6 2.250(6) 2_666
Co2 O6 2.250(6) 1_545
Co2 N1 2.255(7) .
Co2 N1 2.255(7) 2_656
S1 C30 1.772(9) .
S1 S2 2.019(5) .
S2 C33 1.766(13) .
O1 C1 1.244(11) .
O2 C1 1.242(10) .
O3 C8 1.262(11) .
O4 C8 1.244(12) .
O5 C15 1.244(11) .
O6 C15 1.262(10) .
N1 C28 1.288(11) .
N1 C32 1.342(11) .
N2 C35 1.338(14) .
N2 C36 1.369(17) .
C1 C2 1.487(11) .
C2 C7 1.361(12) .
C2 C3 1.377(12) .
C3 C4 1.369(12) .
C3 H3 0.9400 .
C4 C5 1.386(13) .
C4 H4 0.9400 .
C5 C6 1.370(13) .
C5 C22 1.473(11) .
C6 C7 1.376(12) .
C6 H6 0.9400 .
C7 H7 0.9400 .
C8 C9 1.460(12) .
C9 C14 1.358(14) .
C9 C10 1.396(14) .
C10 C11 1.385(13) .
C10 H10 0.9400 .
C11 C12 1.351(13) .
C11 H11 0.9400 .
C12 C13 1.349(13) .
C12 C24 1.520(11) .
C13 C14 1.375(13) .
C13 H13 0.9400 .
C14 H14 0.9400 .
C15 C16 1.478(11) .
C16 C21 1.381(12) .
C16 C17 1.388(12) .
C17 C18 1.374(12) .
C17 H17 0.9400 .
C18 C19 1.378(13) .
C18 H18 0.9400 .
C19 C20 1.398(13) .
C19 C26 1.482(11) .
C20 C21 1.365(12) .
C20 H20 0.9400 .
C21 H21 0.9400 .
C22 C27 1.374(12) .
C22 C23 1.376(12) .
C23 C24 1.358(11) .
C23 H23 0.9400 .
C24 C25 1.399(12) .
C25 C26 1.383(12) .
C25 H25 0.9400 .
C26 C27 1.379(12) .
C27 H27 0.9400 .
C28 C29 1.416(14) .
C28 H28 0.9400 .
C29 C30 1.338(14) .
C29 H29 0.9400 .
C30 C31 1.359(13) .
C31 C32 1.361(12) .
C31 H31 0.9400 .
C32 H32 0.9400 .
C33 C34 1.309(16) .
C33 C37 1.339(16) .
C34 C35 1.382(16) .
C34 H34 0.9400 .
C35 H35 0.9400 .
C36 C37 1.338(19) .
C36 H36 0.9400 .
C37 H37 0.9400 .

loop_
_publcif_info_exptl_table_extra_item
sin_theta_over_lambda_max
